data_2010375
loop_
_publ_author_name
'Arriortua, M.I.'
'Urtiaga, M.K.'
'Badia, D.'
'Dominguez, E.'
'Gonzalez Cameno, A.M.'
'Solans, X.'

_publ_section_title
;
 2-[(3,4-Dimethoxybenzyl)(<i>p</i>-toluenesulfonyl)amino]-2-phenylethanol
;
_journal_issue 1
_journal_name_full 'Acta Crystallographica Section C'
_journal_page_first 109
_journal_page_last 112
_journal_paper_doi 10.1107/S0108270194003719
_journal_volume 51
_journal_year 1995
_chemical_formula_sum 'C24 H27 N O5 S'
_chemical_formula_weight 441.55
_space_group_IT_number 2
_symmetry_cell_setting triclinic
_symmetry_space_group_name_Hall '-P 1'
_symmetry_space_group_name_H-M 'P -1'
_atom_type_scat_source IntTabIV
_cell_angle_alpha 96.34(2)
_cell_angle_beta 105.91(3)
_cell_angle_gamma 105.02(2)
_cell_formula_units_Z 2
_cell_length_a 8.669(2)
_cell_length_b 10.553(2)
_cell_length_c 13.535(3)
_cell_measurement_reflns_used 25
_cell_measurement_temperature 298
_cell_measurement_theta_max 22
_cell_measurement_theta_min 12
_cell_volume 1128.0(5)
_diffrn_measurement_device 'Enraf-Nonius CAD-4'
_diffrn_measurement_method \w/2\q
_diffrn_radiation_type MoK\a
_diffrn_radiation_wavelength 0.71069
_diffrn_reflns_limit_h_max 13
_diffrn_reflns_limit_h_min -13
_diffrn_reflns_limit_k_max 16
_diffrn_reflns_limit_k_min -16
_diffrn_reflns_limit_l_max 17
_diffrn_reflns_limit_l_min 0
_diffrn_reflns_number 6562
_diffrn_reflns_theta_max 30
_diffrn_standards_decay_% <1
_diffrn_standards_interval_time 120
_diffrn_standards_number 3
_exptl_absorpt_coefficient_mu 0.181
_exptl_absorpt_correction_type none
_exptl_crystal_colour Colourless
_exptl_crystal_density_diffrn 1.300
_exptl_crystal_description Prismatic
_exptl_crystal_size_max 0.2
_exptl_crystal_size_mid 0.1
_exptl_crystal_size_min 0.1
_refine_diff_density_max 0.3
_refine_diff_density_min -0.3
_refine_ls_extinction_method none
_refine_ls_hydrogen_treatment refxyz
_refine_ls_number_parameters 353
_refine_ls_number_reflns 4864
_refine_ls_R_factor_obs 0.056
_refine_ls_shift/esd_max 0.1
_refine_ls_structure_factor_coef F
_refine_ls_weighting_details w=(\s^2^|F~o~|+0.005|F~o~|^2^)^-1^
_refine_ls_weighting_scheme calc
_refine_ls_wR_factor_obs 0.066
_reflns_number_observed 4864
_reflns_number_total 6562
_reflns_observed_criterion I>2.5\s(I)
_cod_data_source_file hu1057.cif
_cod_data_source_block hu1057a
_cod_depositor_comments
;
The following automatic conversions were performed:

'_refine_ls_weighting_scheme' value
'w=(\s^2^|F~o~|+0.005|F~o~|^2^)^-1^' was changed to 'calc'. New tag
'_refine_ls_weighting_details' was created. The value of the new tag
was set to 'w=(\s^2^|F~o~|+0.005|F~o~|^2^)^-1^'.

Automatic conversion script
Id: cif_fix_values 3143 2015-03-26 13:38:13Z robertas 
;
_cod_original_cell_volume 1128.0(7)
_cod_database_code 2010375

loop_
_symmetry_equiv_pos_as_xyz
'x, y, z'
'-x, -y, -z'

loop_
_atom_site_label
_atom_site_fract_x
_atom_site_fract_y
_atom_site_fract_z
S .18356(6) .76679(5) .29366(4)
N .1584(2) .91080(10) .27650(10)
O(1) .4266(2) 1.3326(2) .00090(10)
O(2) .1689(2) 1.3576(2) .05160(10)
O(3) .3634(2) 1.2062(2) .49040(10)
O(4) .2076(2) .7087(2) .20050(10)
O(5) .3109(2) .7898(2) .39170(10)
C(1) .0695(2) .9242(2) .17050(10)
C(2) .1720(2) 1.0325(2) .12910(10)
C(3) .3123(3) 1.0217(2) .1042(2)
C(4) .4010(3) 1.1191(2) .0609(2)
C(5) .3498(2) 1.2304(2) .04290(10)
C(6) .2091(2) 1.2441(2) .06990(10)
C(7) .1207(2) 1.1447(2) .11120(10)
C(8) .5641(5) 1.3217(4) -.0329(4)
C(9) .0434(4) 1.3836(3) .0918(3)
C(10) .1709(2) 1.0069(2) .37060(10)
C(11) .0208(2) 1.0594(2) .35190(10)
C(12) .0327(3) 1.1893(2) .3362(2)
C(13) -.1089(3) 1.2328(3) .3153(2)
C(14) -.2624(3) 1.1471(3) .3105(2)
C(15) -.2751(3) 1.0193(3) .3282(2)
C(16) -.1352(3) .9751(3) .3492(2)
C(17) .3416(2) 1.1133(2) .4009(2)
C(18) -.0056(3) .6665(2) .3063(2)
C(19) -.1453(3) .6116(2) .2181(2)
C(20) -.2977(3) .5449(2) .2296(2)
C(21) -.3157(4) .5306(2) .3270(2)
C(22) -.1747(4) .5836(3) .4130(2)
C(23) -.0197(3) .6502(2) .4038(2)
C(24) -.4868(5) .4637(3) .3381(3)
H(1) -.037(4) .941(3) .165(2)
H(1)A .035(4) .845(3) .129(3)
H(3) .353(4) .951(3) .125(2)
H(4) .498(4) 1.114(3) .041(3)
H(7) .028(4) 1.160(3) .128(2)
H(8) .616(4) 1.418(3) -.048(2)
H(8)A .654(5) 1.316(3) .028(3)
H(8)B .516(4) 1.247(4) -.087(3)
H(9) .048(4) 1.463(4) .078(3)
H(9)A -.059(5) 1.318(4) .047(3)
H(9)B .073(5) 1.384(3) .161(3)
H(10) .179(4) .961(3) .433(3)
H(12) .134(4) 1.253(3) .339(3)
H(13) -.090(4) 1.326(3) .302(2)
H(14) -.359(4) 1.185(3) .298(3)
H(15) -.387(4) .947(3) .324(2)
H(16) -.143(4) .889(3) .357(3)
H(17) .429(4) 1.075(3) .418(3)
H(17)A .343(4) 1.158(3) .337(3)
H(19) -.143(4) .613(3) .148(3)
H(20) -.396(4) .512(3) .164(3)
H(22) -.189(4) .570(3) .483(3)
H(23) .066(5) .689(3) .451(3)
H(24) -.5803(5) .4291(3) .2615(3)
H(24)A -.5213(5) .5349(3) .3846(3)
H(24)B -.4796(5) .3798(3) .3761(3)
H(O3) .446(5) 1.216(3) .527(3)

loop_
_geom_angle_atom_site_label_1
_geom_angle_atom_site_label_2
_geom_angle_atom_site_label_3
_geom_angle
_geom_angle_publ_flag
O(4) S N 106.70(10) yes
O(5) S N 106.80(10) yes
O(5) S O(4) 119.40(10) yes
C(18) S N 107.30(10) yes
C(18) S O(4) 109.00(10) yes
C(18) S O(5) 107.10(10) yes
C(1) N S 118.50(10) yes
C(10) N S 117.70(10) yes
C(10) N C(1) 120.40(10) yes
C(8) O(1) C(5) 118.5(2) yes
C(9) O(2) C(6) 116.1(2) yes
C(2) C(1) N 113.70(10) yes
C(3) C(2) C(1) 122.1(2) yes
C(7) C(2) C(1) 119.8(2) yes
C(7) C(2) C(3) 118.0(2) yes
C(4) C(3) C(2) 121.6(2) yes
C(5) C(4) C(3) 120.4(2) yes
C(4) C(5) O(1) 125.7(2) yes
C(6) C(5) O(1) 115.7(2) yes
C(6) C(5) C(4) 118.6(2) yes
C(5) C(6) O(2) 115.0(2) yes
C(7) C(6) O(2) 124.9(2) yes
C(7) C(6) C(5) 120.1(2) yes
C(6) C(7) C(2) 121.2(2) yes
C(11) C(10) N 111.70(10) yes
C(17) C(10) N 107.00(10) yes
C(17) C(10) C(11) 115.3(2) yes
C(12) C(11) C(10) 121.8(2) yes
C(16) C(11) C(10) 119.4(2) yes
C(16) C(11) C(12) 118.8(2) yes
C(13) C(12) C(11) 120.3(2) yes
C(14) C(13) C(12) 119.9(2) yes
C(15) C(14) C(13) 120.3(2) yes
C(16) C(15) C(14) 120.3(2) yes
C(15) C(16) C(11) 120.3(2) yes
C(10) C(17) O(3) 110.2(2) yes
C(19) C(18) S 119.50(10) yes
C(23) C(18) S 120.9(2) yes
C(23) C(18) C(19) 119.4(2) yes
C(20) C(19) C(18) 119.3(2) yes
C(21) C(20) C(19) 122.2(2) yes
C(22) C(21) C(20) 117.3(2) yes
C(24) C(21) C(20) 121.2(2) yes
C(24) C(21) C(22) 121.5(2) yes
C(23) C(22) C(21) 121.7(2) yes
C(22) C(23) C(18) 120.0(2) yes

loop_
_geom_bond_atom_site_label_1
_geom_bond_atom_site_label_2
_geom_bond_distance
_geom_bond_publ_flag
N S 1.6230(10) yes
O(4) S 1.432(2) yes
O(5) S 1.423(2) yes
C(18) S 1.770(2) yes
C(1) N 1.471(2) yes
C(10) N 1.498(2) yes
C(5) O(1) 1.378(2) yes
C(8) O(1) 1.415(3) yes
C(6) O(2) 1.361(2) yes
C(9) O(2) 1.415(3) yes
C(17) O(3) 1.407(2) yes
C(2) C(1) 1.516(3) yes
C(3) C(2) 1.377(3) yes
C(7) C(2) 1.391(2) yes
C(4) C(3) 1.400(3) yes
C(5) C(4) 1.382(3) yes
C(6) C(5) 1.403(2) yes
C(7) C(6) 1.395(3) yes
C(11) C(10) 1.513(2) yes
C(17) C(10) 1.524(3) yes
C(12) C(11) 1.392(3) yes
C(16) C(11) 1.401(3) yes
C(13) C(12) 1.389(3) yes
C(14) C(13) 1.381(4) yes
C(15) C(14) 1.377(4) yes
C(16) C(15) 1.379(3) yes
C(19) C(18) 1.385(3) yes
C(23) C(18) 1.383(3) yes
C(20) C(19) 1.385(3) yes
C(21) C(20) 1.390(3) yes
C(22) C(21) 1.372(4) yes
C(24) C(21) 1.523(4) yes
C(23) C(22) 1.392(4) yes
O(3) H(O3) 0.7269 no
C(1) H(1) 0.9726 no
C(1) H(1)A 0.8829 no
C(3) H(3) 0.9398 no
C(4) H(4) 0.9681 no
C(7) H(7) 0.9380 no
C(8) H(8) 1.0693 no
C(8) H(8)A 0.9843 no
C(8) H(8)B 0.9334 no
C(9) H(9) 0.8741 no
C(9) H(9)A 0.9642 no
C(9) H(9)B 0.9033 no
C(10) H(10) 1.0136 no
C(12) H(12) 0.9441 no
C(13) H(13) 1.0021 no
C(14) H(14) 1.0045 no
C(15) H(15) 1.0484 no
C(16) H(16) 0.9127 no
C(17) H(17) 0.9345 no
C(17) H(17)A 1.0367 no
C(17) H(O3) 1.7761 no
C(19) H(19) 0.9585 no
C(20) H(20) 0.9990 no
C(22) H(22) 1.0058 no
C(23) H(23) 0.8068 no
C(24) H(24) 1.0805 no
C(24) H(24)A 1.0795 no
C(24) H(24)B 1.0789 no
H(17) H(O3) 1.9215 no
H(17)A H(O3) 2.4367 no
